data_1563757
loop_
_publ_author_name
'Singh, Sandhya'
'Brooker, Sally'

_publ_section_title
;
 Correlations between ligand field \DO, spin crossover T1/2 and redox
 potential Epa in a family of five dinuclear helicates
;
_journal_name_full 'Chemical Science'
_journal_paper_doi 10.1039/D1SC01458G
_journal_year 2021
_chemical_formula_moiety 'C72 H78 Fe2 N24 O6, 4(B F4), 6(C2 H3 N)'
_chemical_formula_sum 'C84 H96 B4 F16 Fe2 N30 O6'
_chemical_formula_weight 2080.84
_chemical_name_common 'diiron(II) helicate of ditopic oxazole-triazole ligand'
_chemical_name_systematic 'Iron(II) helicate of 1,3-Bis(4-isobutyl-5-(oxazol-4-yl)-4H-1,2,4-triazol-3-yl)benzene'
_space_group_crystal_system triclinic
_space_group_IT_number 2
_space_group_name_Hall '-P 1'
_space_group_name_H-M_alt 'P -1'
_atom_sites_solution_hydrogens geom
_atom_sites_solution_primary dual
_audit_creation_date 2020-03-02
_audit_creation_method
;
Olex2 1.2
(compiled 2017.08.10 svn.r3458 for OlexSys, GUI svn.r5381)
;
_audit_update_record
;
2021-02-05 deposited with the CCDC.	2021-06-28 downloaded from the CCDC.
;
_cell_angle_alpha 105.634(3)
_cell_angle_beta 91.620(2)
_cell_angle_gamma 96.749(3)
_cell_formula_units_Z 2
_cell_length_a 14.0743(3)
_cell_length_b 15.1211(6)
_cell_length_c 27.2280(8)
_cell_measurement_reflns_used 10269
_cell_measurement_temperature 100(5)
_cell_measurement_theta_max 75.4370
_cell_measurement_theta_min 4.1790
_cell_volume 5530.7(3)
_computing_cell_refinement 'CrysAlisPro 1.171.39.46e (Rigaku OD, 2018)'
_computing_data_collection 'CrysAlisPro 1.171.39.46e (Rigaku OD, 2018)'
_computing_data_reduction 'CrysAlisPro 1.171.39.46e (Rigaku OD, 2018)'
_computing_molecular_graphics 'Olex2 (Dolomanov et al., 2009)'
_computing_publication_material 'Olex2 (Dolomanov et al., 2009)'
_computing_structure_refinement 'ShelXL (Sheldrick, 2015)'
_computing_structure_solution 'ShelXT (Sheldrick, 2015)'
_diffrn_ambient_temperature 100(5)
_diffrn_detector_area_resol_mean 10.3449
_diffrn_detector_type Atlas
_diffrn_measured_fraction_theta_full 0.995
_diffrn_measured_fraction_theta_max 0.966
_diffrn_measurement_details
;
List of Runs (angles in degrees, time in seconds):

  # Type    Start    End  Width  t~exp~   \w     \q     \k     \f   Frames
#--------------------------------------------------------------------------
  1  \w   -107.00 -14.00   1.00    1.50    --  -41.79 -57.00-150.00   93
  2  \w   -129.00 -34.00   1.00    1.50    --  -41.79 178.00 -30.00   95
  3  \w    -65.00  31.00   1.00    1.50    --  -41.79  57.00   0.00   96
  4  \w    -30.00  54.00   1.00    1.50    --   41.79 -38.00  90.00   84
  5  \w     96.00 121.00   1.00    1.50    --   41.79-178.00 -30.00   25
  6  \w     44.00 139.00   1.00    3.00    --  112.00 -61.00 120.00   95
  7  \w     94.00 126.00   1.00    3.00    --  112.00 -61.00 -30.00   32
  8  \w     46.00 130.00   1.00    3.00    --  112.00-141.00  17.98   84
  9  \w     37.00 140.00   1.00    3.00    --  112.00 -30.00 -30.00  103
 10  \w    131.00 177.00   1.00    3.00    --  112.00 125.00  30.00   46
 11  \w     51.00  95.00   1.00    3.00    --  112.00-125.00 150.00   44
 12  \w     47.00  74.00   1.00    3.00    --  112.00-125.00 -90.00   27
 13  \w     85.00 112.00   1.00    3.00    --  112.00-125.00 -90.00   27
 14  \w     43.00 110.00   1.00    3.00    --  112.00 -95.00  30.00   67
 15  \w     85.00 171.00   1.00    3.00    --  112.00  30.00 -60.00   86
 16  \w    143.00 170.00   1.00    3.00    --  112.00  61.00 -60.00   27
 17  \w     86.00 113.00   1.00    3.00    --  112.00  61.00 -60.00   27
 18  \w     94.00 143.00   1.00    3.00    --  112.00 125.00 120.00   49
 19  \w    145.00 172.00   1.00    3.00    --  112.00  30.00-120.00   27
 20  \w     56.00 115.00   1.00    3.00    --  112.00-125.00  30.00   59
 21  \w     84.00 163.00   1.00    3.00    --  112.00  30.00-150.00   79
 22  \w     60.00 101.00   1.00    3.00    --  112.00-125.00-120.00   41
 23  \w     86.00 125.00   1.00    3.00    --  112.00-135.00-172.87   39
 24  \w     86.00 113.00   1.00    3.00    --  112.00  45.00  30.00   27
 25  \w    148.00 173.00   1.00    3.00    --  112.00  45.00  30.00   25
;
_diffrn_measurement_device 'four-circle diffractometer'
_diffrn_measurement_device_type 'SuperNova, Dual, Cu at home/near, Atlas'
_diffrn_measurement_method '\w scans'
_diffrn_radiation_type CuK\a
_diffrn_radiation_wavelength 1.54184
_diffrn_reflns_av_R_equivalents 0.0839
_diffrn_reflns_av_unetI/netI 0.1072
_diffrn_reflns_Laue_measured_fraction_full 0.995
_diffrn_reflns_Laue_measured_fraction_max 0.966
_diffrn_reflns_limit_h_max 13
_diffrn_reflns_limit_h_min -17
_diffrn_reflns_limit_k_max 19
_diffrn_reflns_limit_k_min -18
_diffrn_reflns_limit_l_max 33
_diffrn_reflns_limit_l_min -34
_diffrn_reflns_number 45905
_diffrn_reflns_point_group_measured_fraction_full 0.995
_diffrn_reflns_point_group_measured_fraction_max 0.966
_diffrn_reflns_theta_full 67.684
_diffrn_reflns_theta_max 76.934
_diffrn_reflns_theta_min 3.496
_exptl_absorpt_coefficient_mu 2.848
_exptl_absorpt_correction_T_max 1.00000
_exptl_absorpt_correction_T_min 0.56551
_exptl_absorpt_correction_type multi-scan
_exptl_absorpt_process_details
;
CrysAlisPro 1.171.39.46e (Rigaku Oxford Diffraction, 2018)
Empirical absorption correction using spherical harmonics,
 implemented in SCALE3 ABSPACK scaling algorithm.
;
_exptl_crystal_colour 'clear dark violet'
_exptl_crystal_colour_lustre clear
_exptl_crystal_colour_modifier dark
_exptl_crystal_colour_primary violet
_exptl_crystal_density_diffrn 1.250
_exptl_crystal_description block
_exptl_crystal_F_000 2148
_exptl_crystal_preparation
'Magnetic properties,redox, ligand field strength, UV-Visible spectra, Evans method NMR, DOSY NMR'
_exptl_crystal_recrystallization_method 'Re-crystallisation from solvent: MeCN by diethylether ether vapour diffusion'
_exptl_crystal_size_max 0.08
_exptl_crystal_size_mid 0.05
_exptl_crystal_size_min 0.03
_refine_diff_density_max 0.880
_refine_diff_density_min -0.624
_refine_diff_density_rms 0.080
_refine_ls_extinction_method none
_refine_ls_goodness_of_fit_ref 1.074
_refine_ls_hydrogen_treatment constr
_refine_ls_matrix_type full
_refine_ls_number_parameters 1337
_refine_ls_number_reflns 22571
_refine_ls_number_restraints 15
_refine_ls_restrained_S_all 1.074
_refine_ls_R_factor_all 0.1339
_refine_ls_R_factor_gt 0.0916
_refine_ls_shift/su_max 0.001
_refine_ls_shift/su_mean 0.000
_refine_ls_structure_factor_coef Fsqd
_refine_ls_weighting_details 'w=1/[\s^2^(Fo^2^)+(0.0644P)^2^+14.9910P] where P=(Fo^2^+2Fc^2^)/3'
_refine_ls_weighting_scheme calc
_refine_ls_wR_factor_gt 0.2333
_refine_ls_wR_factor_ref 0.2546
_reflns_Friedel_coverage 0.000
_reflns_number_gt 13069
_reflns_number_total 22571
_reflns_threshold_expression 'I > 2\s(I)'
_cod_data_source_file d1sc01458g2.cif
_cod_data_source_block ss411
_cod_database_code 1563757
_shelx_shelxl_version_number 2016/6
_shelx_space_group_comment
;
The symmetry employed for this shelxl refinement is uniquely defined
by the following loop, which should always be used as a source of
symmetry information in preference to the above space-group names.
They are only intended as comments.
;
_shelx_estimated_absorpt_t_max 0.919
_shelx_estimated_absorpt_t_min 0.804
_olex2_refinement_description
;
1. Fixed Uiso
 At 1.2 times of:
  All C(H) groups, All C(H,H) groups, All C(H,H,H,H) groups
 At 1.5 times of:
  All C(H,H,H) groups
2. Rigid body (RIGU) restrains
 F41, F42, F43, F44
 with sigma for 1-2 distances of 0.004 and sigma for 1-3 distances of 0.004
 N601, C601, C602
 with sigma for 1-2 distances of 0.0004 and sigma for 1-3 distances of 0.0004
 F45, F46, F47, F48
 with sigma for 1-2 distances of 0.004 and sigma for 1-3 distances of 0.004
3. Same fragment restrains
{C5, C6, C7, C8} sigma for 1-2: 0.02, 1-3: 0.04
as
{C56, C57, C58, C59}
4. Others
 Fixed Sof: H17A(0.5) H17B(0.5) H17C(0.5) H17D(0.5) C18(0.5) H18(0.5) C19(0.5)
 H19A(0.5) H19B(0.5) H19C(0.5) C20(0.5) H20A(0.5) H20B(0.5) H20C(0.5) C21(0.5)
 H21(0.5) C22(0.5) H22A(0.5) H22B(0.5) H22C(0.5) C23(0.5) H23A(0.5) H23B(0.5)
 H23C(0.5) F41(0.5) F42(0.5) F43(0.5) F44(0.5) F45(0.5) F46(0.5) F47(0.5)
 F48(0.5)
5.a Ternary CH refined with riding coordinates:
 C6(H6), C18(H18), C21(H21), C33(H33), C45(H45), C57(H57), C69(H69)
5.b Secondary CH2 refined with riding coordinates:
 C5(H5A,H5B), C17(H17A,H17B), C17(H17C,H17D), C32(H32A,H32B), C44(H44A,H44B),
 C56(H56A,H56B), C68(H68A,H68B)
5.c Aromatic/amide H refined with riding coordinates:
 C1(H1), C2(H2), C11(H11), C12(H12), C13(H13), C15(H15), C26(H26), C27(H27),
 C28(H28), C29(H29), C38(H38), C39(H39), C40(H40), C42(H42), C50(H50), C51(H51),
  C52(H52), C53(H53), C62(H62), C63(H63), C64(H64), C66(H66), C74(H74), C75(H75)
5.d Idealised Me refined as rotating group:
 C7(H7A,H7B,H7C), C8(H8A,H8B,H8C), C19(H19A,H19B,H19C), C20(H20A,H20B,H20C),
 C22(H22A,H22B,H22C), C23(H23A,H23B,H23C), C34(H34A,H34B,H34C), C35(H35A,H35B,
 H35C), C46(H46A,H46B,H46C), C47(H47A,H47B,H47C), C58(H58A,H58B,H58C), C59(H59A,
 H59B,H59C), C70(H70A,H70B,H70C), C71(H71A,H71B,H71C), C102(H10A,H10B,H10C),
 C202(H20D,H20E,H20F), C302(H30A,H30B,H30C), C402(H40A,H40B,H40C), C502(H50A,
 H50B,H50C), C602(H60A,H60B,H60C)
;
_platon_squeeze_void_probe_radius 1.20
_olex2_submission_special_instructions 'No special instructions were received'
_oxdiff_exptl_absorpt_empirical_details
;
Empirical correction (ABSPACK) includes:
- Absorption correction using spherical harmonics
- Frame scaling
;

loop_
_space_group_symop_operation_xyz
'x, y, z'
'-x, -y, -z'

loop_
_atom_site_label
_atom_site_type_symbol
_atom_site_fract_x
_atom_site_fract_y
_atom_site_fract_z
_atom_site_U_iso_or_equiv
_atom_site_adp_type
_atom_site_occupancy
_atom_site_site_symmetry_order
_atom_site_calc_flag
_atom_site_refinement_flags_posn
_atom_site_refinement_flags_adp
_atom_site_refinement_flags_occupancy
_atom_site_disorder_assembly
_atom_site_disorder_group
Fe1 Fe 0.71323(6) 0.36040(6) 0.04578(3) 0.0330(2) Uani 1 1 d . . . . .
Fe2 Fe 0.73854(6) 0.35620(7) 0.41319(3) 0.0364(2) Uani 1 1 d . . . . .
O1 O 0.9392(3) 0.2669(4) -0.04343(17) 0.0583(13) Uani 1 1 d . . . . .
O2 O 0.4990(4) 0.2609(4) 0.48081(17) 0.0687(15) Uani 1 1 d . . . . .
O3 O 0.7119(3) 0.5954(3) -0.00698(15) 0.0416(9) Uani 1 1 d . . . . .
O4 O 0.9381(3) 0.2142(3) 0.46735(16) 0.0524(11) Uani 1 1 d . . . . .
O5 O 0.4867(3) 0.2039(3) -0.05573(15) 0.0487(10) Uani 1 1 d . . . . .
O6 O 0.8018(3) 0.5996(3) 0.53187(15) 0.0485(10) Uani 1 1 d . . . . .
N1 N 0.8161(3) 0.3065(3) 0.00223(17) 0.0378(10) Uani 1 1 d . . . . .
N2 N 0.7263(3) 0.2544(3) 0.07166(16) 0.0347(10) Uani 1 1 d . . . . .
N3 N 0.6824(3) 0.2206(3) 0.10810(16) 0.0339(10) Uani 1 1 d . . . . .
N4 N 0.8010(3) 0.1392(3) 0.07931(16) 0.0349(10) Uani 1 1 d . . . . .
N5 N 0.7288(3) 0.2117(3) 0.30947(16) 0.0355(10) Uani 1 1 d . . . . .
N6 N 0.6978(3) 0.2454(3) 0.35706(16) 0.0355(10) Uani 1 1 d . . . . .
N7 N 0.5937(3) 0.1261(3) 0.31853(17) 0.0359(10) Uani 1 1 d . . . . .
N8 N 0.6283(4) 0.3015(4) 0.44403(17) 0.0422(11) Uani 1 1 d . . . . .
N9 N 0.7188(3) 0.4744(3) 0.02262(16) 0.0325(9) Uani 1 1 d . . . . .
N10 N 0.8090(3) 0.4400(3) 0.09666(16) 0.0343(10) Uani 1 1 d . . . . .
N11 N 0.8558(3) 0.4280(3) 0.13854(16) 0.0344(10) Uani 1 1 d . . . . .
N12 N 0.8891(3) 0.5744(3) 0.13533(16) 0.0345(10) Uani 1 1 d . . . . .
N13 N 0.8559(3) 0.4459(3) 0.34255(16) 0.0368(10) Uani 1 1 d . . . . .
N14 N 0.8442(3) 0.3934(3) 0.37621(16) 0.0349(10) Uani 1 1 d . . . . .
N15 N 0.9882(3) 0.3837(4) 0.34877(17) 0.0403(11) Uani 1 1 d . . . . .
N16 N 0.8396(4) 0.2957(3) 0.43915(17) 0.0399(11) Uani 1 1 d . . . . .
N17 N 0.6000(3) 0.2915(3) -0.00130(16) 0.0351(10) Uani 1 1 d . . . . .
N18 N 0.6103(3) 0.3943(3) 0.09095(16) 0.0343(10) Uani 1 1 d . . . . .
N19 N 0.6098(3) 0.4431(3) 0.14092(16) 0.0355(10) Uani 1 1 d . . . . .
N20 N 0.4649(3) 0.3677(3) 0.11352(16) 0.0341(10) Uani 1 1 d . . . . .
N21 N 0.6047(3) 0.4123(4) 0.34041(16) 0.0383(11) Uani 1 1 d . . . . .
N22 N 0.6585(3) 0.4291(3) 0.38560(16) 0.0367(10) Uani 1 1 d . . . . .
N23 N 0.6105(3) 0.5601(3) 0.38339(17) 0.0374(10) Uani 1 1 d . . . . .
N24 N 0.7618(3) 0.4741(3) 0.46861(16) 0.0372(10) Uani 1 1 d . . . . .
C1 C 0.8706(4) 0.3238(5) -0.0324(2) 0.0511(16) Uani 1 1 d . . . . .
H1 H 0.863273 0.371428 -0.048443 0.061 Uiso 1 1 calc R . . . .
C2 C 0.9257(5) 0.2090(5) -0.0124(2) 0.0505(16) Uani 1 1 d . . . . .
H2 H 0.962120 0.160369 -0.011408 0.061 Uiso 1 1 calc R . . . .
C3 C 0.8525(4) 0.2331(4) 0.0161(2) 0.0394(13) Uani 1 1 d . . . . .
C4 C 0.7984(4) 0.2052(4) 0.05507(19) 0.0338(11) Uani 1 1 d . . . . .
C5 C 0.8783(4) 0.0815(4) 0.0791(2) 0.0422(13) Uani 1 1 d D . . . .
H5A H 0.914030 0.078909 0.048016 0.051 Uiso 1 1 calc R . . . .
H5B H 0.849430 0.017663 0.077231 0.051 Uiso 1 1 calc R . . . .
C6 C 0.9485(4) 0.1171(4) 0.1260(2) 0.0459(14) Uani 1 1 d D . . . .
H6 H 0.911351 0.117658 0.156855 0.055 Uiso 1 1 calc R . . . .
C7 C 1.0204(5) 0.0498(5) 0.1233(3) 0.0564(17) Uani 1 1 d D . . . .
H7A H 0.986854 -0.011581 0.121720 0.085 Uiso 1 1 calc GR . . . .
H7B H 1.064808 0.071009 0.153762 0.085 Uiso 1 1 calc GR . . . .
H7C H 1.056446 0.046177 0.092700 0.085 Uiso 1 1 calc GR . . . .
C8 C 0.9948(5) 0.2145(5) 0.1316(3) 0.0536(16) Uani 1 1 d D . . . .
H8A H 1.031300 0.216094 0.101646 0.080 Uiso 1 1 calc GR . . . .
H8B H 1.038088 0.235203 0.162459 0.080 Uiso 1 1 calc GR . . . .
H8C H 0.945146 0.255594 0.134265 0.080 Uiso 1 1 calc GR . . . .
C9 C 0.7282(4) 0.1515(4) 0.11210(19) 0.0327(11) Uani 1 1 d . . . . .
C10 C 0.7041(4) 0.0945(4) 0.1471(2) 0.0361(12) Uani 1 1 d . . . . .
C11 C 0.6849(5) -0.0013(4) 0.1300(2) 0.0452(14) Uani 1 1 d . . . . .
H11 H 0.688200 -0.031854 0.094865 0.054 Uiso 1 1 calc R . . . .
C12 C 0.6611(5) -0.0523(4) 0.1641(2) 0.0501(15) Uani 1 1 d . . . . .
H12 H 0.649692 -0.117977 0.152229 0.060 Uiso 1 1 calc R . . . .
C13 C 0.6536(4) -0.0087(4) 0.2153(2) 0.0430(13) Uani 1 1 d . . . . .
H13 H 0.637946 -0.044318 0.238514 0.052 Uiso 1 1 calc R . . . .
C14 C 0.6694(4) 0.0883(4) 0.2327(2) 0.0356(12) Uani 1 1 d . . . . .
C15 C 0.6940(4) 0.1391(4) 0.1983(2) 0.0335(11) Uani 1 1 d . . . . .
H15 H 0.703993 0.204836 0.209722 0.040 Uiso 1 1 calc R . . . .
C16 C 0.6642(4) 0.1400(4) 0.2865(2) 0.0342(11) Uani 1 1 d . . . . .
C17 C 0.5035(4) 0.0627(4) 0.3067(2) 0.0433(14) Uani 1 1 d . . . . .
H17A H 0.494861 0.030007 0.333559 0.052 Uiso 0.5 1 calc R . P A 1
H17B H 0.507304 0.015728 0.273783 0.052 Uiso 0.5 1 calc R . P A 1
H17C H 0.471483 0.063623 0.338710 0.052 Uiso 0.5 1 calc R . P B 2
H17D H 0.517491 -0.001156 0.291175 0.052 Uiso 0.5 1 calc R . P B 2
C18 C 0.4183(8) 0.1126(10) 0.3034(5) 0.043(3) Uani 0.5 1 d . . P C 1
H18 H 0.416854 0.162159 0.336065 0.051 Uiso 0.5 1 calc R . P C 1
C19 C 0.3305(10) 0.0449(14) 0.2970(7) 0.076(5) Uani 0.5 1 d . . P C 1
H19A H 0.331067 -0.003929 0.264977 0.114 Uiso 0.5 1 calc GR . P C 1
H19B H 0.273824 0.076548 0.296093 0.114 Uiso 0.5 1 calc GR . P C 1
H19C H 0.328499 0.017354 0.325738 0.114 Uiso 0.5 1 calc GR . P C 1
C20 C 0.4297(13) 0.1593(18) 0.2581(6) 0.068(6) Uani 0.5 1 d . . P C 1
H20A H 0.486914 0.205460 0.265437 0.101 Uiso 0.5 1 calc GR . P C 1
H20B H 0.372991 0.189499 0.254506 0.101 Uiso 0.5 1 calc GR . P C 1
H20C H 0.436150 0.111762 0.226234 0.101 Uiso 0.5 1 calc GR . P C 1
C21 C 0.4335(11) 0.0919(13) 0.2682(8) 0.067(4) Uani 0.5 1 d . . P C 2
H21 H 0.468270 0.089373 0.236430 0.080 Uiso 0.5 1 calc R . P C 2
C22 C 0.4129(13) 0.1814(16) 0.2866(10) 0.084(6) Uani 0.5 1 d . . P C 2
H22A H 0.385513 0.188928 0.319889 0.126 Uiso 0.5 1 calc GR . P C 2
H22B H 0.366722 0.194209 0.262568 0.126 Uiso 0.5 1 calc GR . P C 2
H22C H 0.471918 0.224734 0.290222 0.126 Uiso 0.5 1 calc GR . P C 2
C23 C 0.3457(11) 0.0181(15) 0.2533(9) 0.096(7) Uani 0.5 1 d . . P C 2
H23A H 0.366476 -0.042877 0.239622 0.144 Uiso 0.5 1 calc GR . P C 2
H23B H 0.304821 0.031853 0.227294 0.144 Uiso 0.5 1 calc GR . P C 2
H23C H 0.309434 0.018194 0.283549 0.144 Uiso 0.5 1 calc GR . P C 2
C24 C 0.6175(4) 0.1941(4) 0.3622(2) 0.0359(12) Uani 1 1 d . . . . .
C25 C 0.5743(5) 0.2233(5) 0.4106(2) 0.0474(15) Uani 1 1 d . . . . .
C26 C 0.4970(5) 0.1988(5) 0.4333(2) 0.0595(19) Uani 1 1 d . . . . .
H26 H 0.449059 0.147646 0.419190 0.071 Uiso 1 1 calc R . . . .
C27 C 0.5801(5) 0.3202(5) 0.4844(2) 0.0576(19) Uani 1 1 d . . . . .
H27 H 0.599818 0.370497 0.513713 0.069 Uiso 1 1 calc R . . . .
C28 C 0.6808(4) 0.5067(4) -0.0114(2) 0.0375(12) Uani 1 1 d . . . . .
H28 H 0.634701 0.470490 -0.037421 0.045 Uiso 1 1 calc R . . . .
C29 C 0.7767(4) 0.6229(4) 0.0349(2) 0.0406(13) Uani 1 1 d . . . . .
H29 H 0.812073 0.682688 0.048106 0.049 Uiso 1 1 calc R . . . .
C30 C 0.7807(3) 0.5495(4) 0.05364(19) 0.0333(11) Uani 1 1 d . . . . .
C31 C 0.8290(3) 0.5258(4) 0.09495(18) 0.0290(11) Uani 1 1 d . . . . .
C32 C 0.9194(4) 0.6745(4) 0.1485(2) 0.0390(12) Uani 1 1 d . . . . .
H32A H 0.936921 0.692369 0.117244 0.047 Uiso 1 1 calc R . . . .
H32B H 0.976904 0.690318 0.172522 0.047 Uiso 1 1 calc R . . . .
C33 C 0.8383(8) 0.7305(6) 0.1736(3) 0.082(3) Uani 1 1 d . . . . .
H33 H 0.783618 0.717409 0.147369 0.098 Uiso 1 1 calc R . . . .
C34 C 0.8017(7) 0.7094(7) 0.2179(4) 0.102(3) Uani 1 1 d . . . . .
H34A H 0.775871 0.643647 0.209458 0.152 Uiso 1 1 calc GR . . . .
H34B H 0.750553 0.747184 0.229963 0.152 Uiso 1 1 calc GR . . . .
H34C H 0.853292 0.722876 0.244798 0.152 Uiso 1 1 calc GR . . . .
C35 C 0.8814(9) 0.8345(6) 0.1829(4) 0.101(4) Uani 1 1 d . . . . .
H35A H 0.942507 0.846529 0.203147 0.152 Uiso 1 1 calc GR . . . .
H35B H 0.836546 0.874525 0.201347 0.152 Uiso 1 1 calc GR . . . .
H35C H 0.891911 0.847497 0.149947 0.152 Uiso 1 1 calc GR . . . .
C36 C 0.9034(4) 0.5113(4) 0.16186(19) 0.0344(12) Uani 1 1 d . . . . .
C37 C 0.9614(3) 0.5263(4) 0.2100(2) 0.0357(12) Uani 1 1 d . . . . .
C38 C 1.0500(4) 0.5815(4) 0.2201(2) 0.0405(13) Uani 1 1 d . . . . .
H38 H 1.073823 0.613129 0.196265 0.049 Uiso 1 1 calc R . . . .
C39 C 1.1027(4) 0.5897(5) 0.2647(2) 0.0479(15) Uani 1 1 d . . . . .
H39 H 1.162429 0.628587 0.271972 0.058 Uiso 1 1 calc R . . . .
C40 C 1.0704(4) 0.5423(5) 0.2995(2) 0.0439(14) Uani 1 1 d . . . . .
H40 H 1.108317 0.547507 0.329812 0.053 Uiso 1 1 calc R . . . .
C41 C 0.9814(4) 0.4869(5) 0.2895(2) 0.0409(13) Uani 1 1 d . . . . .
C42 C 0.9270(4) 0.4792(4) 0.2448(2) 0.0370(12) Uani 1 1 d . . . . .
H42 H 0.866347 0.441914 0.237882 0.044 Uiso 1 1 calc R . . . .
C43 C 0.9417(4) 0.4390(4) 0.3264(2) 0.0374(13) Uani 1 1 d . . . . .
C44 C 1.0782(5) 0.3467(6) 0.3352(3) 0.0569(18) Uani 1 1 d . . . . .
H44A H 1.101316 0.321691 0.362724 0.068 Uiso 1 1 calc R . . . .
H44B H 1.127007 0.397462 0.332265 0.068 Uiso 1 1 calc R . . . .
C45 C 1.0665(6) 0.2696(7) 0.2844(3) 0.073(2) Uani 1 1 d . . . . .
H45 H 1.044211 0.296200 0.256876 0.088 Uiso 1 1 calc R . . . .
C46 C 1.1641(7) 0.2383(8) 0.2718(4) 0.104(4) Uani 1 1 d . . . . .
H46A H 1.210239 0.291917 0.271410 0.156 Uiso 1 1 calc GR . . . .
H46B H 1.158784 0.192974 0.238146 0.156 Uiso 1 1 calc GR . . . .
H46C H 1.186017 0.209883 0.297712 0.156 Uiso 1 1 calc GR . . . .
C47 C 0.9929(7) 0.1878(6) 0.2861(3) 0.084(3) Uani 1 1 d . . . . .
H47A H 1.013302 0.161068 0.313019 0.126 Uiso 1 1 calc GR . . . .
H47B H 0.987909 0.140705 0.253023 0.126 Uiso 1 1 calc GR . . . .
H47C H 0.930331 0.209185 0.293170 0.126 Uiso 1 1 calc GR . . . .
C48 C 0.9237(4) 0.3566(4) 0.37961(19) 0.0388(13) Uani 1 1 d . . . . .
C49 C 0.9254(4) 0.2999(5) 0.4147(2) 0.0416(13) Uani 1 1 d . . . . .
C50 C 0.9847(5) 0.2491(5) 0.4317(2) 0.0505(15) Uani 1 1 d . . . . .
H50 H 1.047177 0.239376 0.421030 0.061 Uiso 1 1 calc R . . . .
C51 C 0.8507(5) 0.2445(5) 0.4695(2) 0.0491(15) Uani 1 1 d . . . . .
H51 H 0.802850 0.229593 0.490960 0.059 Uiso 1 1 calc R . . . .
C52 C 0.5795(4) 0.2390(4) -0.0470(2) 0.0457(14) Uani 1 1 d . . . . .
H52 H 0.625450 0.226444 -0.072000 0.055 Uiso 1 1 calc R . . . .
C53 C 0.4455(4) 0.2378(4) -0.0107(2) 0.0411(13) Uani 1 1 d . . . . .
H53 H 0.379809 0.225465 -0.004511 0.049 Uiso 1 1 calc R . . . .
C54 C 0.5137(4) 0.2912(4) 0.0229(2) 0.0376(12) Uani 1 1 d . . . . .
C55 C 0.5246(3) 0.3491(4) 0.07514(19) 0.0311(11) Uani 1 1 d . . . . .
C56 C 0.3680(4) 0.3183(5) 0.1145(2) 0.0444(14) Uani 1 1 d D . . . .
H56A H 0.338560 0.295772 0.079159 0.053 Uiso 1 1 calc R . . . .
H56B H 0.327676 0.362426 0.134760 0.053 Uiso 1 1 calc R . . . .
C57 C 0.3686(5) 0.2378(7) 0.1367(4) 0.087(3) Uani 1 1 d D . . . .
H57 H 0.391620 0.267932 0.173165 0.104 Uiso 1 1 calc R . . . .
C58 C 0.4317(7) 0.1727(9) 0.1204(7) 0.178(8) Uani 1 1 d D . . . .
H58A H 0.438207 0.161856 0.083599 0.266 Uiso 1 1 calc GR . . . .
H58B H 0.406655 0.114424 0.127545 0.266 Uiso 1 1 calc GR . . . .
H58C H 0.494547 0.195956 0.138644 0.266 Uiso 1 1 calc GR . . . .
C59 C 0.2675(5) 0.1960(7) 0.1409(4) 0.091(3) Uani 1 1 d D . . . .
H59A H 0.230442 0.244967 0.158285 0.137 Uiso 1 1 calc GR . . . .
H59B H 0.268641 0.150446 0.160514 0.137 Uiso 1 1 calc GR . . . .
H59C H 0.237756 0.165457 0.106613 0.137 Uiso 1 1 calc GR . . . .
C60 C 0.5209(4) 0.4264(4) 0.1540(2) 0.0359(12) Uani 1 1 d . . . . .
C61 C 0.4887(4) 0.4659(4) 0.2052(2) 0.0380(12) Uani 1 1 d . . . . .
C62 C 0.4059(5) 0.5082(5) 0.2124(2) 0.0513(16) Uani 1 1 d . . . . .
H62 H 0.367752 0.511229 0.183732 0.062 Uiso 1 1 calc R . . . .
C63 C 0.3787(4) 0.5460(5) 0.2614(2) 0.0556(18) Uani 1 1 d . . . . .
H63 H 0.321307 0.573860 0.266142 0.067 Uiso 1 1 calc R . . . .
C64 C 0.4346(4) 0.5434(5) 0.3031(2) 0.0511(17) Uani 1 1 d . . . . .
H64 H 0.415840 0.569925 0.336534 0.061 Uiso 1 1 calc R . . . .
C65 C 0.5186(4) 0.5022(4) 0.2967(2) 0.0411(13) Uani 1 1 d . . . . .
C66 C 0.5460(4) 0.4634(4) 0.2474(2) 0.0380(12) Uani 1 1 d . . . . .
H66 H 0.603373 0.435529 0.242610 0.046 Uiso 1 1 calc R . . . .
C67 C 0.5773(4) 0.4925(4) 0.3397(2) 0.0408(13) Uani 1 1 d . . . . .
C68 C 0.6032(5) 0.6603(5) 0.3972(3) 0.0554(17) Uani 1 1 d . . . . .
H68A H 0.584508 0.680548 0.432922 0.066 Uiso 1 1 calc R . . . .
H68B H 0.552732 0.672427 0.374752 0.066 Uiso 1 1 calc R . . . .
C69 C 0.6995(7) 0.7168(6) 0.3920(3) 0.076(3) Uani 1 1 d . . . . .
H69 H 0.749451 0.704420 0.415214 0.091 Uiso 1 1 calc R . . . .
C70 C 0.7318(6) 0.6910(7) 0.3386(4) 0.084(3) Uani 1 1 d . . . . .
H70A H 0.741395 0.625551 0.328817 0.126 Uiso 1 1 calc GR . . . .
H70B H 0.792193 0.729315 0.337039 0.126 Uiso 1 1 calc GR . . . .
H70C H 0.682871 0.701251 0.315149 0.126 Uiso 1 1 calc GR . . . .
C71 C 0.6843(9) 0.8202(6) 0.4115(4) 0.112(4) Uani 1 1 d . . . . .
H71A H 0.631394 0.832253 0.391064 0.168 Uiso 1 1 calc GR . . . .
H71B H 0.743057 0.859437 0.408270 0.168 Uiso 1 1 calc GR . . . .
H71C H 0.668903 0.834064 0.447407 0.168 Uiso 1 1 calc GR . . . .
C72 C 0.6610(3) 0.5169(4) 0.41032(19) 0.0345(12) Uani 1 1 d . . . . .
C73 C 0.7176(4) 0.5469(4) 0.4587(2) 0.0381(12) Uani 1 1 d . . . . .
C74 C 0.8106(4) 0.5096(4) 0.5115(2) 0.0446(14) Uani 1 1 d . . . . .
H74 H 0.848796 0.475792 0.527242 0.054 Uiso 1 1 calc R . . . .
C75 C 0.7426(4) 0.6232(5) 0.4976(2) 0.0433(14) Uani 1 1 d . . . . .
H75 H 0.723046 0.682472 0.500871 0.052 Uiso 1 1 calc R . . . .
F11 F 0.8151(3) 0.7609(2) -0.02928(14) 0.0548(9) Uani 1 1 d . . . . .
F12 F 0.7495(3) 0.8907(3) 0.00755(16) 0.0627(11) Uani 1 1 d . . . . .
F13 F 0.9059(2) 0.9012(2) -0.01061(14) 0.0509(9) Uani 1 1 d . . . . .
F14 F 0.8572(3) 0.8395(3) 0.05268(14) 0.0591(10) Uani 1 1 d . . . . .
B1 B 0.8313(5) 0.8480(5) 0.0045(3) 0.0408(15) Uani 1 1 d . . . . .
F21 F 0.7554(5) 0.4094(6) 0.5942(3) 0.149(3) Uani 1 1 d . . . . .
F22 F 0.7379(3) 0.3275(3) 0.64919(15) 0.0743(13) Uani 1 1 d . . . . .
F23 F 0.7776(6) 0.2618(7) 0.5731(3) 0.170(4) Uani 1 1 d . . . . .
F24 F 0.6295(4) 0.2994(5) 0.5859(2) 0.109(2) Uani 1 1 d . . . . .
B2 B 0.7268(5) 0.3249(7) 0.5993(3) 0.058(2) Uani 1 1 d . . . . .
F31 F 0.8313(4) 0.3343(6) -0.1376(2) 0.125(3) Uani 1 1 d . . . . .
F32 F 0.6818(5) 0.2511(6) -0.1455(4) 0.168(4) Uani 1 1 d . . . . .
F33 F 0.7014(5) 0.4057(7) -0.1216(2) 0.164(4) Uani 1 1 d . . . . .
F34 F 0.7252(3) 0.3297(4) -0.20026(17) 0.0751(13) Uani 1 1 d . . . . .
B3 B 0.7361(7) 0.3318(10) -0.1510(4) 0.088(4) Uani 1 1 d . . . . .
F41 F 0.2649(15) 0.1605(9) 0.4616(4) 0.126(6) Uani 0.5 1 d . U P D 1
F42 F 0.2124(9) 0.2124(7) 0.3979(4) 0.073(3) Uani 0.5 1 d . U P D 1
F43 F 0.1301(6) 0.0824(8) 0.4016(5) 0.106(4) Uani 0.5 1 d . U P D 1
F44 F 0.2832(6) 0.0803(7) 0.3826(5) 0.095(4) Uani 0.5 1 d . U P D 1
F45 F 0.1539(7) 0.1687(6) 0.4721(4) 0.073(2) Uiso 0.5 1 d . U P D 2
F46 F 0.1867(12) 0.0473(12) 0.4153(6) 0.140(5) Uiso 0.5 1 d . U P D 2
F47 F 0.1790(13) 0.1794(12) 0.3916(7) 0.119(7) Uiso 0.5 1 d . U P D 2
F48 F 0.2923(11) 0.1678(11) 0.4424(6) 0.104(5) Uiso 0.5 1 d . U P D 2
B4 B 0.2110(11) 0.1346(10) 0.4182(6) 0.098(4) Uiso 1 1 d . . . . .
N101 N 0.5354(3) 0.5888(5) 0.0708(2) 0.0580(16) Uani 1 1 d . . . . .
C101 C 0.5361(4) 0.6300(5) 0.1118(3) 0.0515(16) Uani 1 1 d . . . . .
C102 C 0.5367(6) 0.6843(6) 0.1650(3) 0.079(3) Uani 1 1 d . . . . .
H10A H 0.485991 0.724426 0.168702 0.119 Uiso 1 1 calc GR . . . .
H10B H 0.599002 0.722396 0.175262 0.119 Uiso 1 1 calc GR . . . .
H10C H 0.525394 0.642443 0.186766 0.119 Uiso 1 1 calc GR . . . .
N201 N 0.4167(5) 0.1713(5) 0.7204(2) 0.0648(16) Uani 1 1 d . . . . .
C201 C 0.4924(6) 0.1828(5) 0.7090(3) 0.0558(17) Uani 1 1 d . . . . .
C202 C 0.5916(7) 0.1973(7) 0.6946(4) 0.090(3) Uani 1 1 d . . . . .
H20D H 0.595445 0.237228 0.671547 0.135 Uiso 1 1 calc GR . . . .
H20E H 0.611878 0.137470 0.677310 0.135 Uiso 1 1 calc GR . . . .
H20F H 0.633740 0.226892 0.725368 0.135 Uiso 1 1 calc GR . . . .
N301 N 1.0043(5) 0.4330(5) 0.5489(2) 0.0652(17) Uani 1 1 d . . . . .
C301 C 1.0137(5) 0.3768(6) 0.5670(3) 0.0542(17) Uani 1 1 d . . . . .
C302 C 1.0286(8) 0.3031(7) 0.5901(4) 0.103(4) Uani 1 1 d . . . . .
H30A H 1.066222 0.259715 0.568044 0.155 Uiso 1 1 calc GR . . . .
H30B H 0.966408 0.270311 0.594374 0.155 Uiso 1 1 calc GR . . . .
H30C H 1.063195 0.329682 0.623601 0.155 Uiso 1 1 calc GR . . . .
N401 N 0.7514(6) 0.0653(5) 0.3999(3) 0.086(2) Uani 1 1 d . . . . .
C401 C 0.7877(7) 0.0248(6) 0.3662(3) 0.076(2) Uani 1 1 d . . . . .
C402 C 0.8302(10) -0.0284(9) 0.3227(4) 0.130(5) Uani 1 1 d . . . . .
H40A H 0.835654 0.005520 0.296672 0.195 Uiso 1 1 calc GR . . . .
H40B H 0.789888 -0.087927 0.308570 0.195 Uiso 1 1 calc GR . . . .
H40C H 0.894057 -0.039295 0.333025 0.195 Uiso 1 1 calc GR . . . .
N501 N 0.4539(11) -0.0314(7) 0.4153(4) 0.148(5) Uani 1 1 d . . . . .
C501 C 0.4055(11) -0.0431(8) 0.4462(5) 0.115(4) Uani 1 1 d . . . . .
C502 C 0.3372(12) -0.0530(9) 0.4864(5) 0.166(7) Uani 1 1 d . . . . .
H50A H 0.281952 -0.020630 0.483066 0.249 Uiso 1 1 calc GR . . . .
H50B H 0.369811 -0.025970 0.520317 0.249 Uiso 1 1 calc GR . . . .
H50C H 0.315198 -0.118748 0.481963 0.249 Uiso 1 1 calc GR . . . .
N601 N 0.4491(6) 0.4704(7) 0.4412(4) 0.101(3) Uani 1 1 d . U . . .
C601 C 0.4004(6) 0.4264(7) 0.4081(4) 0.077(2) Uani 1 1 d . U . . .
C602 C 0.3436(11) 0.3705(13) 0.3659(5) 0.198(9) Uani 1 1 d . U . . .
H60A H 0.383326 0.353803 0.336670 0.298 Uiso 1 1 calc GR . . . .
H60B H 0.292867 0.404168 0.357619 0.298 Uiso 1 1 calc GR . . . .
H60C H 0.314800 0.314074 0.373825 0.298 Uiso 1 1 calc GR . . . .

loop_
_atom_site_aniso_label
_atom_site_aniso_U_11
_atom_site_aniso_U_22
_atom_site_aniso_U_33
_atom_site_aniso_U_23
_atom_site_aniso_U_13
_atom_site_aniso_U_12
Fe1 0.0310(4) 0.0418(5) 0.0248(4) 0.0070(3) 0.0029(3) 0.0035(4)
Fe2 0.0373(5) 0.0454(5) 0.0237(4) 0.0066(4) 0.0049(3) 0.0000(4)
O1 0.046(3) 0.092(4) 0.050(3) 0.034(3) 0.026(2) 0.028(2)
O2 0.070(3) 0.077(4) 0.042(2) -0.003(2) 0.029(2) -0.018(3)
O3 0.043(2) 0.046(2) 0.037(2) 0.0149(18) -0.0019(17) 0.0028(18)
O4 0.062(3) 0.056(3) 0.042(2) 0.019(2) -0.002(2) 0.009(2)
O5 0.046(2) 0.055(3) 0.034(2) -0.0027(18) -0.0035(17) 0.002(2)
O6 0.057(3) 0.052(3) 0.030(2) 0.0048(18) -0.0037(18) -0.004(2)
N1 0.031(2) 0.050(3) 0.035(2) 0.013(2) 0.0111(18) 0.014(2)
N2 0.037(2) 0.041(3) 0.025(2) 0.0072(18) 0.0007(17) 0.007(2)
N3 0.025(2) 0.044(3) 0.029(2) 0.0046(19) 0.0010(17) 0.0028(19)
N4 0.034(2) 0.038(2) 0.029(2) 0.0017(18) 0.0061(18) 0.0043(19)
N5 0.034(2) 0.044(3) 0.028(2) 0.0102(19) 0.0067(18) 0.003(2)
N6 0.039(2) 0.039(3) 0.024(2) 0.0020(18) 0.0069(18) 0.004(2)
N7 0.028(2) 0.044(3) 0.034(2) 0.007(2) 0.0071(18) 0.0029(19)
N8 0.044(3) 0.050(3) 0.027(2) 0.007(2) 0.0041(19) -0.004(2)
N9 0.026(2) 0.044(3) 0.027(2) 0.0104(19) -0.0002(16) 0.0018(18)
N10 0.030(2) 0.048(3) 0.028(2) 0.0134(19) 0.0063(17) 0.005(2)
N11 0.029(2) 0.047(3) 0.028(2) 0.0132(19) 0.0034(17) 0.005(2)
N12 0.028(2) 0.046(3) 0.030(2) 0.0093(19) 0.0050(17) 0.0049(19)
N13 0.036(2) 0.047(3) 0.026(2) 0.0108(19) 0.0001(18) -0.002(2)
N14 0.030(2) 0.042(3) 0.030(2) 0.0088(19) -0.0004(17) -0.0010(19)
N15 0.031(2) 0.060(3) 0.031(2) 0.014(2) 0.0038(18) 0.008(2)
N16 0.047(3) 0.042(3) 0.029(2) 0.009(2) 0.005(2) -0.001(2)
N17 0.028(2) 0.045(3) 0.030(2) 0.0068(19) 0.0018(17) 0.0060(19)
N18 0.032(2) 0.041(3) 0.028(2) 0.0060(19) 0.0026(17) 0.0041(19)
N19 0.036(2) 0.041(3) 0.026(2) 0.0034(18) -0.0020(18) 0.009(2)
N20 0.021(2) 0.047(3) 0.032(2) 0.008(2) -0.0003(16) 0.0046(19)
N21 0.031(2) 0.056(3) 0.024(2) 0.005(2) 0.0001(17) 0.005(2)
N22 0.033(2) 0.045(3) 0.028(2) 0.0045(19) 0.0080(18) -0.002(2)
N23 0.026(2) 0.052(3) 0.031(2) 0.004(2) 0.0024(17) 0.006(2)
N24 0.038(2) 0.047(3) 0.023(2) 0.0051(19) 0.0054(18) 0.001(2)
C1 0.047(4) 0.077(5) 0.037(3) 0.022(3) 0.015(3) 0.019(3)
C2 0.052(4) 0.071(5) 0.036(3) 0.019(3) 0.019(3) 0.022(3)
C3 0.048(3) 0.041(3) 0.027(3) 0.006(2) 0.001(2) 0.004(3)
C4 0.029(3) 0.041(3) 0.027(2) 0.002(2) 0.001(2) 0.002(2)
C5 0.049(3) 0.038(3) 0.040(3) 0.008(2) 0.015(3) 0.011(3)
C6 0.041(3) 0.049(4) 0.049(3) 0.012(3) 0.005(3) 0.014(3)
C7 0.041(4) 0.062(4) 0.072(5) 0.023(4) 0.009(3) 0.015(3)
C8 0.054(4) 0.057(4) 0.048(4) 0.009(3) 0.000(3) 0.012(3)
C9 0.026(2) 0.037(3) 0.031(3) 0.002(2) 0.002(2) 0.003(2)
C10 0.032(3) 0.040(3) 0.034(3) 0.007(2) 0.003(2) 0.003(2)
C11 0.060(4) 0.038(3) 0.035(3) 0.005(2) 0.014(3) 0.008(3)
C12 0.066(4) 0.032(3) 0.049(4) 0.006(3) 0.014(3) 0.006(3)
C13 0.046(3) 0.040(3) 0.047(3) 0.017(3) 0.012(3) 0.009(3)
C14 0.028(3) 0.043(3) 0.035(3) 0.008(2) 0.003(2) 0.008(2)
C15 0.025(2) 0.038(3) 0.033(3) 0.003(2) 0.002(2) 0.008(2)
C16 0.025(3) 0.044(3) 0.034(3) 0.010(2) 0.003(2) 0.006(2)
C17 0.036(3) 0.043(3) 0.042(3) 0.003(3) 0.006(2) -0.005(3)
C18 0.036(6) 0.057(8) 0.030(6) 0.004(5) 0.012(5) 0.006(5)
C19 0.035(8) 0.099(14) 0.078(11) 0.001(10) 0.008(7) -0.001(8)
C20 0.054(10) 0.118(18) 0.040(8) 0.029(10) 0.008(7) 0.030(10)
C21 0.042(8) 0.083(12) 0.075(12) 0.023(11) 0.006(8) 0.002(8)
C22 0.043(10) 0.111(18) 0.105(18) 0.045(16) -0.014(11) 0.005(10)
C23 0.030(8) 0.116(17) 0.123(18) 0.012(14) -0.027(10) -0.013(9)
C24 0.030(3) 0.044(3) 0.031(3) 0.008(2) 0.005(2) 0.000(2)
C25 0.055(4) 0.053(4) 0.031(3) 0.008(3) 0.012(3) -0.001(3)
C26 0.064(4) 0.061(4) 0.042(3) 0.002(3) 0.023(3) -0.016(3)
C27 0.063(4) 0.063(4) 0.034(3) 0.000(3) 0.019(3) -0.016(3)
C28 0.030(3) 0.050(3) 0.032(3) 0.009(2) -0.003(2) 0.007(2)
C29 0.041(3) 0.046(3) 0.031(3) 0.008(2) 0.000(2) -0.001(3)
C30 0.021(2) 0.049(3) 0.030(3) 0.012(2) 0.0011(19) 0.004(2)
C31 0.008(2) 0.048(3) 0.029(2) 0.006(2) 0.0000(17) 0.0057(19)
C32 0.031(3) 0.043(3) 0.043(3) 0.013(2) -0.002(2) 0.003(2)
C33 0.131(8) 0.052(5) 0.057(5) 0.004(4) 0.028(5) 0.013(5)
C34 0.081(6) 0.105(8) 0.106(8) 0.000(6) 0.043(6) 0.021(6)
C35 0.169(11) 0.054(5) 0.075(6) 0.004(4) 0.044(6) 0.019(6)
C36 0.027(3) 0.049(3) 0.027(2) 0.009(2) 0.005(2) 0.005(2)
C37 0.014(2) 0.058(4) 0.032(3) 0.008(2) -0.0029(19) 0.003(2)
C38 0.031(3) 0.057(4) 0.034(3) 0.015(3) 0.005(2) 0.002(3)
C39 0.031(3) 0.066(4) 0.045(3) 0.017(3) -0.003(2) -0.006(3)
C40 0.022(3) 0.075(4) 0.035(3) 0.017(3) -0.004(2) 0.001(3)
C41 0.029(3) 0.060(4) 0.036(3) 0.016(3) 0.003(2) 0.007(3)
C42 0.025(3) 0.050(3) 0.034(3) 0.009(2) 0.001(2) 0.001(2)
C43 0.023(3) 0.060(4) 0.029(3) 0.012(2) -0.001(2) 0.002(2)
C44 0.039(3) 0.088(5) 0.053(4) 0.030(4) 0.017(3) 0.018(3)
C45 0.063(5) 0.115(7) 0.048(4) 0.018(4) 0.016(3) 0.042(5)
C46 0.085(7) 0.165(11) 0.071(6) 0.028(6) 0.036(5) 0.059(7)
C47 0.099(7) 0.085(6) 0.059(5) -0.005(4) 0.022(5) 0.027(5)
C48 0.042(3) 0.049(3) 0.023(2) 0.006(2) 0.005(2) 0.002(3)
C49 0.031(3) 0.058(4) 0.033(3) 0.011(3) -0.002(2) -0.004(3)
C50 0.051(4) 0.061(4) 0.038(3) 0.014(3) -0.003(3) 0.002(3)
C51 0.062(4) 0.050(4) 0.034(3) 0.014(3) 0.003(3) -0.002(3)
C52 0.035(3) 0.058(4) 0.038(3) 0.000(3) -0.001(2) 0.010(3)
C53 0.039(3) 0.048(3) 0.033(3) 0.005(2) 0.000(2) 0.004(3)
C54 0.035(3) 0.040(3) 0.034(3) 0.006(2) 0.002(2) 0.000(2)
C55 0.023(2) 0.042(3) 0.030(2) 0.011(2) 0.0030(19) 0.007(2)
C56 0.030(3) 0.065(4) 0.037(3) 0.013(3) 0.001(2) 0.002(3)
C57 0.033(4) 0.108(7) 0.138(8) 0.079(7) -0.014(4) -0.019(4)
C58 0.068(7) 0.181(14) 0.36(2) 0.197(17) 0.091(11) 0.035(8)
C59 0.037(4) 0.130(9) 0.125(8) 0.078(7) -0.011(4) -0.010(5)
C60 0.026(3) 0.049(3) 0.033(3) 0.012(2) 0.000(2) 0.010(2)
C61 0.027(3) 0.052(3) 0.032(3) 0.004(2) 0.001(2) 0.008(2)
C62 0.049(4) 0.068(4) 0.034(3) 0.004(3) -0.002(3) 0.019(3)
C63 0.029(3) 0.088(5) 0.049(4) 0.008(3) 0.004(3) 0.031(3)
C64 0.035(3) 0.078(5) 0.033(3) -0.003(3) 0.005(2) 0.021(3)
C65 0.040(3) 0.048(3) 0.029(3) 0.000(2) 0.001(2) 0.009(3)
C66 0.027(3) 0.050(3) 0.034(3) 0.004(2) 0.005(2) 0.007(2)
C67 0.040(3) 0.053(4) 0.028(3) 0.007(2) 0.008(2) 0.010(3)
C68 0.060(4) 0.054(4) 0.043(3) -0.001(3) -0.004(3) 0.008(3)
C69 0.103(7) 0.059(5) 0.064(5) 0.024(4) -0.031(5) -0.008(5)
C70 0.071(5) 0.103(7) 0.090(6) 0.054(6) 0.000(5) -0.002(5)
C71 0.195(12) 0.051(5) 0.081(7) 0.018(5) -0.046(7) -0.006(7)
C72 0.017(2) 0.054(3) 0.030(3) 0.007(2) 0.0029(19) 0.001(2)
C73 0.035(3) 0.051(3) 0.026(2) 0.009(2) 0.003(2) -0.001(2)
C74 0.047(3) 0.051(4) 0.032(3) 0.009(3) 0.000(2) -0.005(3)
C75 0.043(3) 0.055(4) 0.029(3) 0.009(3) 0.002(2) 0.000(3)
F11 0.071(2) 0.0393(19) 0.046(2) 0.0043(16) -0.0010(18) -0.0043(18)
F12 0.039(2) 0.075(3) 0.071(3) 0.015(2) 0.0107(18) 0.0082(19)
F13 0.0409(19) 0.046(2) 0.063(2) 0.0087(17) 0.0190(16) 0.0025(15)
F14 0.074(3) 0.052(2) 0.043(2) 0.0040(17) 0.0009(18) -0.006(2)
B1 0.028(3) 0.042(4) 0.049(4) 0.010(3) 0.004(3) -0.001(3)
F21 0.120(5) 0.166(7) 0.202(8) 0.147(7) -0.020(5) -0.034(5)
F22 0.083(3) 0.092(3) 0.043(2) 0.018(2) -0.002(2) -0.007(3)
F23 0.166(7) 0.256(10) 0.097(5) 0.022(6) 0.075(5) 0.107(7)
F24 0.073(3) 0.147(6) 0.107(4) 0.053(4) -0.037(3) -0.015(3)
B2 0.041(4) 0.100(7) 0.036(4) 0.021(4) 0.012(3) 0.016(4)
F31 0.064(3) 0.264(9) 0.089(4) 0.112(5) 0.009(3) 0.038(4)
F32 0.115(5) 0.204(8) 0.270(10) 0.186(8) 0.106(6) 0.057(5)
F33 0.122(5) 0.281(11) 0.064(4) -0.018(5) 0.015(4) 0.077(6)
F34 0.052(2) 0.120(4) 0.062(3) 0.039(3) 0.005(2) 0.012(2)
B3 0.066(6) 0.157(12) 0.073(6) 0.078(8) 0.033(5) 0.025(7)
F41 0.25(2) 0.085(8) 0.056(7) 0.030(6) 0.038(9) 0.060(10)
F42 0.095(8) 0.054(6) 0.063(6) 0.010(5) 0.005(5) -0.004(6)
F43 0.027(4) 0.081(7) 0.193(13) 0.008(7) 0.011(6) 0.006(4)
F44 0.034(4) 0.068(6) 0.153(10) -0.020(6) 0.010(5) 0.005(4)
N101 0.026(3) 0.092(5) 0.060(4) 0.023(3) -0.002(2) 0.021(3)
C101 0.037(3) 0.064(4) 0.054(4) 0.022(3) -0.004(3) -0.002(3)
C102 0.085(6) 0.083(6) 0.054(4) 0.007(4) -0.001(4) -0.025(5)
N201 0.071(4) 0.065(4) 0.066(4) 0.029(3) 0.013(3) 0.013(3)
C201 0.069(5) 0.050(4) 0.050(4) 0.015(3) 0.005(3) 0.010(3)
C202 0.085(6) 0.087(7) 0.091(7) 0.018(5) 0.026(5) -0.003(5)
N301 0.066(4) 0.072(4) 0.050(3) 0.013(3) -0.009(3) -0.007(3)
C301 0.036(3) 0.064(5) 0.053(4) 0.004(3) -0.004(3) 0.000(3)
C302 0.120(9) 0.082(7) 0.110(8) 0.026(6) -0.032(7) 0.026(6)
N401 0.118(7) 0.056(4) 0.084(5) 0.017(4) 0.011(5) 0.012(4)
C401 0.107(7) 0.064(5) 0.058(5) 0.020(4) -0.010(5) 0.015(5)
C402 0.195(14) 0.133(11) 0.074(7) 0.026(7) 0.038(8) 0.066(10)
N501 0.274(16) 0.086(7) 0.092(7) 0.026(6) 0.065(9) 0.030(8)
C501 0.186(13) 0.077(7) 0.081(7) 0.017(6) 0.019(8) 0.019(8)
C502 0.247(18) 0.120(11) 0.120(11) 0.026(9) 0.084(12) -0.027(12)
N601 0.082(5) 0.118(7) 0.095(5) 0.018(4) 0.029(4) -0.005(4)
C601 0.063(5) 0.084(6) 0.086(5) 0.024(4) 0.037(3) 0.009(4)
C602 0.149(11) 0.271(19) 0.112(6) -0.006(8) 0.026(6) -0.093(12)

loop_
_atom_type_symbol
_atom_type_description
_atom_type_scat_dispersion_real
_atom_type_scat_dispersion_imag
_atom_type_scat_source
C C 0.0181 0.0091 'International Tables Vol C Tables 4.2.6.8 and 6.1.1.4'
H H 0.0000 0.0000 'International Tables Vol C Tables 4.2.6.8 and 6.1.1.4'
B B 0.0090 0.0039 'International Tables Vol C Tables 4.2.6.8 and 6.1.1.4'
F F 0.0727 0.0534 'International Tables Vol C Tables 4.2.6.8 and 6.1.1.4'
Fe Fe -1.1336 3.1974 'International Tables Vol C Tables 4.2.6.8 and 6.1.1.4'
N N 0.0311 0.0180 'International Tables Vol C Tables 4.2.6.8 and 6.1.1.4'
O O 0.0492 0.0322 'International Tables Vol C Tables 4.2.6.8 and 6.1.1.4'

loop_
_geom_angle_atom_site_label_1
_geom_angle_atom_site_label_2
_geom_angle_atom_site_label_3
_geom_angle
_geom_angle_site_symmetry_1
_geom_angle_site_symmetry_3
_geom_angle_publ_flag
N1 Fe1 N17 97.52(19) . . ?
N2 Fe1 N1 80.42(19) . . ?
N2 Fe1 N9 172.07(18) . . ?
N2 Fe1 N10 92.15(19) . . ?
N2 Fe1 N17 91.76(19) . . ?
N2 Fe1 N18 90.72(19) . . ?
N9 Fe1 N1 95.62(19) . . ?
N9 Fe1 N17 95.59(18) . . ?
N10 Fe1 N1 91.05(19) . . ?
N10 Fe1 N9 81.01(18) . . ?
N10 Fe1 N17 171.06(19) . . ?
N10 Fe1 N18 91.32(18) . . ?
N18 Fe1 N1 170.9(2) . . ?
N18 Fe1 N9 93.42(19) . . ?
N18 Fe1 N17 80.60(18) . . ?
N6 Fe2 N8 80.87(19) . . ?
N6 Fe2 N16 91.9(2) . . ?
N6 Fe2 N24 171.8(2) . . ?
N8 Fe2 N16 97.6(2) . . ?
N8 Fe2 N24 95.33(19) . . ?
N14 Fe2 N6 91.52(19) . . ?
N14 Fe2 N8 172.2(2) . . ?
N14 Fe2 N16 80.85(19) . . ?
N14 Fe2 N22 90.08(19) . . ?
N14 Fe2 N24 92.44(19) . . ?
N22 Fe2 N6 92.22(19) . . ?
N22 Fe2 N8 91.9(2) . . ?
N22 Fe2 N16 170.1(2) . . ?
N22 Fe2 N24 80.6(2) . . ?
N24 Fe2 N16 95.8(2) . . ?
C1 O1 C2 105.5(5) . . ?
C27 O2 C26 105.4(5) . . ?
C28 O3 C29 105.4(4) . . ?
C51 O4 C50 105.7(5) . . ?
C52 O5 C53 105.4(4) . . ?
C74 O6 C75 106.0(5) . . ?
C1 N1 Fe1 139.9(5) . . ?
C1 N1 C3 105.0(5) . . ?
C3 N1 Fe1 114.4(4) . . ?
N3 N2 Fe1 133.7(4) . . ?
C4 N2 Fe1 117.2(4) . . ?
C4 N2 N3 108.7(4) . . ?
C9 N3 N2 105.6(4) . . ?
C4 N4 C5 126.4(5) . . ?
C4 N4 C9 104.8(4) . . ?
C9 N4 C5 127.4(5) . . ?
C16 N5 N6 105.3(4) . . ?
N5 N6 Fe2 133.7(4) . . ?
C24 N6 Fe2 116.5(3) . . ?
C24 N6 N5 109.5(4) . . ?
C16 N7 C17 128.8(5) . . ?
C24 N7 C16 104.7(4) . . ?
C24 N7 C17 125.8(4) . . ?
C25 N8 Fe2 114.2(4) . . ?
C27 N8 Fe2 140.3(5) . . ?
C27 N8 C25 104.8(5) . . ?
C28 N9 Fe1 141.3(4) . . ?
C28 N9 C30 104.9(5) . . ?
C30 N9 Fe1 113.7(3) . . ?
N11 N10 Fe1 133.0(4) . . ?
C31 N10 Fe1 116.9(3) . . ?
C31 N10 N11 109.8(4) . . ?
C36 N11 N10 104.8(4) . . ?
C31 N12 C32 125.1(5) . . ?
C31 N12 C36 104.2(5) . . ?
C36 N12 C32 130.3(5) . . ?
C43 N13 N14 106.6(5) . . ?
N13 N14 Fe2 134.8(4) . . ?
C48 N14 Fe2 116.7(4) . . ?
C48 N14 N13 108.3(4) . . ?
C43 N15 C44 127.9(5) . . ?
C48 N15 C43 104.4(5) . . ?
C48 N15 C44 126.7(5) . . ?
C49 N16 Fe2 114.0(4) . . ?
C51 N16 Fe2 140.1(5) . . ?
C51 N16 C49 105.5(5) . . ?
C52 N17 Fe1 140.9(4) . . ?
C52 N17 C54 105.4(5) . . ?
C54 N17 Fe1 113.3(3) . . ?
N19 N18 Fe1 132.9(3) . . ?
C55 N18 Fe1 116.3(3) . . ?
C55 N18 N19 109.4(4) . . ?
C60 N19 N18 105.6(4) . . ?
C55 N20 C56 126.4(5) . . ?
C55 N20 C60 104.6(4) . . ?
C60 N20 C56 127.7(5) . . ?
C67 N21 N22 105.7(5) . . ?
N21 N22 Fe2 133.3(4) . . ?
C72 N22 Fe2 117.7(4) . . ?
C72 N22 N21 108.5(5) . . ?
C67 N23 C68 129.5(5) . . ?
C72 N23 C67 104.5(5) . . ?
C72 N23 C68 125.7(5) . . ?
C73 N24 Fe2 114.3(3) . . ?
C74 N24 Fe2 140.1(5) . . ?
C74 N24 C73 105.5(5) . . ?
O1 C1 H1 123.6 . . ?
N1 C1 O1 112.8(6) . . ?
N1 C1 H1 123.6 . . ?
O1 C2 H2 126.0 . . ?
C3 C2 O1 107.9(6) . . ?
C3 C2 H2 126.0 . . ?
N1 C3 C4 111.7(5) . . ?
C2 C3 N1 108.7(5) . . ?
C2 C3 C4 139.5(6) . . ?
N2 C4 C3 115.4(5) . . ?
N4 C4 N2 109.3(5) . . ?
N4 C4 C3 135.3(5) . . ?
N4 C5 H5A 108.9 . . ?
N4 C5 H5B 108.9 . . ?
N4 C5 C6 113.4(4) . . ?
H5A C5 H5B 107.7 . . ?
C6 C5 H5A 108.9 . . ?
C6 C5 H5B 108.9 . . ?
C5 C6 H6 107.7 . . ?
C7 C6 C5 108.8(5) . . ?
C7 C6 H6 107.7 . . ?
C8 C6 C5 112.0(5) . . ?
C8 C6 H6 107.7 . . ?
C8 C6 C7 112.8(5) . . ?
C6 C7 H7A 109.5 . . ?
C6 C7 H7B 109.5 . . ?
C6 C7 H7C 109.5 . . ?
H7A C7 H7B 109.5 . . ?
H7A C7 H7C 109.5 . . ?
H7B C7 H7C 109.5 . . ?
C6 C8 H8A 109.5 . . ?
C6 C8 H8B 109.5 . . ?
C6 C8 H8C 109.5 . . ?
H8A C8 H8B 109.5 . . ?
H8A C8 H8C 109.5 . . ?
H8B C8 H8C 109.5 . . ?
N3 C9 N4 111.5(5) . . ?
N3 C9 C10 124.1(5) . . ?
N4 C9 C10 124.3(5) . . ?
C11 C10 C9 122.0(5) . . ?
C11 C10 C15 119.4(5) . . ?
C15 C10 C9 118.4(5) . . ?
C10 C11 H11 119.9 . . ?
C12 C11 C10 120.3(5) . . ?
C12 C11 H11 119.9 . . ?
C11 C12 H12 119.7 . . ?
C11 C12 C13 120.6(6) . . ?
C13 C12 H12 119.7 . . ?
C12 C13 H13 120.1 . . ?
C12 C13 C14 119.7(6) . . ?
C14 C13 H13 120.1 . . ?
C13 C14 C16 123.2(5) . . ?
C15 C14 C13 119.3(5) . . ?
C15 C14 C16 117.5(5) . . ?
C10 C15 H15 119.7 . . ?
C14 C15 C10 120.6(5) . . ?
C14 C15 H15 119.7 . . ?
N5 C16 N7 111.1(5) . . ?
N5 C16 C14 121.7(5) . . ?
N7 C16 C14 127.0(5) . . ?
N7 C17 H17A 109.2 . . ?
N7 C17 H17B 109.2 . . ?
N7 C17 H17C 109.4 . . ?
N7 C17 H17D 109.4 . . ?
N7 C17 C18 112.2(7) . . ?
N7 C17 C21 111.0(7) . . ?
H17A C17 H17B 107.9 . . ?
H17C C17 H17D 108.0 . . ?
C18 C17 H17A 109.2 . . ?
C18 C17 H17B 109.2 . . ?
C21 C17 H17C 109.4 . . ?
C21 C17 H17D 109.4 . . ?
C17 C18 H18 108.8 . . ?
C17 C18 C20 108.8(11) . . ?
C19 C18 C17 108.1(12) . . ?
C19 C18 H18 108.8 . . ?
C19 C18 C20 113.5(14) . . ?
C20 C18 H18 108.8 . . ?
C18 C19 H19A 109.5 . . ?
C18 C19 H19B 109.5 . . ?
C18 C19 H19C 109.5 . . ?
H19A C19 H19B 109.5 . . ?
H19A C19 H19C 109.5 . . ?
H19B C19 H19C 109.5 . . ?
C18 C20 H20A 109.5 . . ?
C18 C20 H20B 109.5 . . ?
C18 C20 H20C 109.5 . . ?
H20A C20 H20B 109.5 . . ?
H20A C20 H20C 109.5 . . ?
H20B C20 H20C 109.5 . . ?
C17 C21 H21 106.8 . . ?
C22 C21 C17 112.9(17) . . ?
C22 C21 H21 106.8 . . ?
C22 C21 C23 114.7(16) . . ?
C23 C21 C17 108.4(15) . . ?
C23 C21 H21 106.8 . . ?
C21 C22 H22A 109.5 . . ?
C21 C22 H22B 109.5 . . ?
C21 C22 H22C 109.5 . . ?
H22A C22 H22B 109.5 . . ?
H22A C22 H22C 109.5 . . ?
H22B C22 H22C 109.5 . . ?
C21 C23 H23A 109.5 . . ?
C21 C23 H23B 109.5 . . ?
C21 C23 H23C 109.5 . . ?
H23A C23 H23B 109.5 . . ?
H23A C23 H23C 109.5 . . ?
H23B C23 H23C 109.5 . . ?
N6 C24 N7 109.4(4) . . ?
N6 C24 C25 115.8(5) . . ?
N7 C24 C25 134.7(5) . . ?
N8 C25 C24 112.1(5) . . ?
C26 C25 N8 109.0(5) . . ?
C26 C25 C24 138.9(6) . . ?
O2 C26 H26 126.2 . . ?
C25 C26 O2 107.6(6) . . ?
C25 C26 H26 126.2 . . ?
O2 C27 H27 123.4 . . ?
N8 C27 O2 113.2(5) . . ?
N8 C27 H27 123.4 . . ?
O3 C28 H28 123.0 . . ?
N9 C28 O3 114.0(5) . . ?
N9 C28 H28 123.0 . . ?
O3 C29 H29 126.3 . . ?
C30 C29 O3 107.4(5) . . ?
C30 C29 H29 126.3 . . ?
N9 C30 C31 112.5(5) . . ?
C29 C30 N9 108.2(5) . . ?
C29 C30 C31 139.3(5) . . ?
N10 C31 N12 110.0(4) . . ?
N10 C31 C30 115.8(4) . . ?
N12 C31 C30 134.1(5) . . ?
N12 C32 H32A 109.3 . . ?
N12 C32 H32B 109.3 . . ?
N12 C32 C33 111.6(5) . . ?
H32A C32 H32B 108.0 . . ?
C33 C32 H32A 109.3 . . ?
C33 C32 H32B 109.3 . . ?
C32 C33 H33 107.3 . . ?
C32 C33 C35 104.5(7) . . ?
C34 C33 C32 116.3(8) . . ?
C34 C33 H33 107.3 . . ?
C34 C33 C35 113.7(8) . . ?
C35 C33 H33 107.3 . . ?
C33 C34 H34A 109.5 . . ?
C33 C34 H34B 109.5 . . ?
C33 C34 H34C 109.5 . . ?
H34A C34 H34B 109.5 . . ?
H34A C34 H34C 109.5 . . ?
H34B C34 H34C 109.5 . . ?
C33 C35 H35A 109.5 . . ?
C33 C35 H35B 109.5 . . ?
C33 C35 H35C 109.5 . . ?
H35A C35 H35B 109.5 . . ?
H35A C35 H35C 109.5 . . ?
H35B C35 H35C 109.5 . . ?
N11 C36 N12 111.2(4) . . ?
N11 C36 C37 120.6(5) . . ?
N12 C36 C37 128.2(5) . . ?
C38 C37 C36 122.0(5) . . ?
C38 C37 C42 120.2(5) . . ?
C42 C37 C36 117.7(5) . . ?
C37 C38 H38 120.3 . . ?
C39 C38 C37 119.4(5) . . ?
C39 C38 H38 120.3 . . ?
C38 C39 H39 119.3 . . ?
C38 C39 C40 121.3(6) . . ?
C40 C39 H39 119.3 . . ?
C39 C40 H40 120.3 . . ?
C39 C40 C41 119.4(5) . . ?
C41 C40 H40 120.3 . . ?
C40 C41 C43 121.4(5) . . ?
C42 C41 C40 119.8(5) . . ?
C42 C41 C43 118.8(5) . . ?
C37 C42 H42 120.0 . . ?
C41 C42 C37 120.0(5) . . ?
C41 C42 H42 120.0 . . ?
N13 C43 N15 111.0(5) . . ?
N13 C43 C41 122.9(5) . . ?
N15 C43 C41 126.1(5) . . ?
N15 C44 H44A 109.2 . . ?
N15 C44 H44B 109.2 . . ?
N15 C44 C45 112.0(6) . . ?
H44A C44 H44B 107.9 . . ?
C45 C44 H44A 109.2 . . ?
C45 C44 H44B 109.2 . . ?
C44 C45 H45 108.3 . . ?
C46 C45 C44 108.6(7) . . ?
C46 C45 H45 108.3 . . ?
C46 C45 C47 110.9(8) . . ?
C47 C45 C44 112.4(6) . . ?
C47 C45 H45 108.3 . . ?
C45 C46 H46A 109.5 . . ?
C45 C46 H46B 109.5 . . ?
C45 C46 H46C 109.5 . . ?
H46A C46 H46B 109.5 . . ?
H46A C46 H46C 109.5 . . ?
H46B C46 H46C 109.5 . . ?
C45 C47 H47A 109.5 . . ?
C45 C47 H47B 109.5 . . ?
C45 C47 H47C 109.5 . . ?
H47A C47 H47B 109.5 . . ?
H47A C47 H47C 109.5 . . ?
H47B C47 H47C 109.5 . . ?
N14 C48 N15 109.7(5) . . ?
N14 C48 C49 116.2(5) . . ?
N15 C48 C49 134.1(6) . . ?
N16 C49 C48 111.6(5) . . ?
C50 C49 N16 108.6(5) . . ?
C50 C49 C48 139.8(6) . . ?
O4 C50 H50 126.3 . . ?
C49 C50 O4 107.5(6) . . ?
C49 C50 H50 126.3 . . ?
O4 C51 H51 123.6 . . ?
N16 C51 O4 112.7(6) . . ?
N16 C51 H51 123.6 . . ?
O5 C52 H52 123.4 . . ?
N17 C52 O5 113.2(5) . . ?
N17 C52 H52 123.4 . . ?
O5 C53 H53 126.0 . . ?
C54 C53 O5 108.0(5) . . ?
C54 C53 H53 126.0 . . ?
N17 C54 C55 112.2(4) . . ?
C53 C54 N17 108.0(5) . . ?
C53 C54 C55 139.7(5) . . ?
N18 C55 N20 109.6(4) . . ?
N18 C55 C54 116.4(5) . . ?
N20 C55 C54 134.0(5) . . ?
N20 C56 H56A 109.0 . . ?
N20 C56 H56B 109.0 . . ?
N20 C56 C57 113.1(5) . . ?
H56A C56 H56B 107.8 . . ?
C57 C56 H56A 109.0 . . ?
C57 C56 H56B 109.0 . . ?
C56 C57 H57 103.1 . . ?
C56 C57 C59 110.4(6) . . ?
C58 C57 C56 120.6(8) . . ?
C58 C57 H57 103.1 . . ?
C58 C57 C59 114.0(8) . . ?
C59 C57 H57 103.1 . . ?
C57 C58 H58A 109.5 . . ?
C57 C58 H58B 109.5 . . ?
C57 C58 H58C 109.5 . . ?
H58A C58 H58B 109.5 . . ?
H58A C58 H58C 109.5 . . ?
H58B C58 H58C 109.5 . . ?
C57 C59 H59A 109.5 . . ?
C57 C59 H59B 109.5 . . ?
C57 C59 H59C 109.5 . . ?
H59A C59 H59B 109.5 . . ?
H59A C59 H59C 109.5 . . ?
H59B C59 H59C 109.5 . . ?
N19 C60 N20 110.8(5) . . ?
N19 C60 C61 123.6(5) . . ?
N20 C60 C61 125.5(5) . . ?
C62 C61 C60 121.9(5) . . ?
C62 C61 C66 120.0(5) . . ?
C66 C61 C60 118.1(5) . . ?
C61 C62 H62 119.9 . . ?
C63 C62 C61 120.2(6) . . ?
C63 C62 H62 119.9 . . ?
C62 C63 H63 119.9 . . ?
C64 C63 C62 120.1(5) . . ?
C64 C63 H63 119.9 . . ?
C63 C64 H64 119.7 . . ?
C63 C64 C65 120.6(5) . . ?
C65 C64 H64 119.7 . . ?
C64 C65 C66 119.5(5) . . ?
C64 C65 C67 122.7(5) . . ?
C66 C65 C67 117.7(5) . . ?
C61 C66 C65 119.6(5) . . ?
C61 C66 H66 120.2 . . ?
C65 C66 H66 120.2 . . ?
N21 C67 N23 110.9(5) . . ?
N21 C67 C65 121.7(5) . . ?
N23 C67 C65 127.4(6) . . ?
N23 C68 H68A 109.4 . . ?
N23 C68 H68B 109.4 . . ?
N23 C68 C69 111.3(6) . . ?
H68A C68 H68B 108.0 . . ?
C69 C68 H68A 109.4 . . ?
C69 C68 H68B 109.4 . . ?
C68 C69 H69 108.3 . . ?
C68 C69 C71 105.9(8) . . ?
C70 C69 C68 112.4(6) . . ?
C70 C69 H69 108.3 . . ?
C70 C69 C71 113.3(8) . . ?
C71 C69 H69 108.3 . . ?
C69 C70 H70A 109.5 . . ?
C69 C70 H70B 109.5 . . ?
C69 C70 H70C 109.5 . . ?
H70A C70 H70B 109.5 . . ?
H70A C70 H70C 109.5 . . ?
H70B C70 H70C 109.5 . . ?
C69 C71 H71A 109.5 . . ?
C69 C71 H71B 109.5 . . ?
C69 C71 H71C 109.5 . . ?
H71A C71 H71B 109.5 . . ?
H71A C71 H71C 109.5 . . ?
H71B C71 H71C 109.5 . . ?
N22 C72 N23 110.4(5) . . ?
N22 C72 C73 115.5(5) . . ?
N23 C72 C73 134.1(6) . . ?
N24 C73 C72 111.6(5) . . ?
C75 C73 N24 108.3(5) . . ?
C75 C73 C72 140.1(6) . . ?
O6 C74 H74 123.5 . . ?
N24 C74 O6 112.9(6) . . ?
N24 C74 H74 123.5 . . ?
O6 C75 H75 126.4 . . ?
C73 C75 O6 107.3(6) . . ?
C73 C75 H75 126.4 . . ?
F11 B1 F12 110.5(5) . . ?
F11 B1 F13 110.2(5) . . ?
F11 B1 F14 108.7(5) . . ?
F12 B1 F13 110.1(5) . . ?
F12 B1 F14 108.9(5) . . ?
F13 B1 F14 108.5(5) . . ?
F21 B2 F22 108.8(8) . . ?
F21 B2 F24 110.8(7) . . ?
F22 B2 F24 105.8(6) . . ?
F23 B2 F21 112.4(8) . . ?
F23 B2 F22 107.8(8) . . ?
F23 B2 F24 111.1(9) . . ?
F31 B3 F32 111.2(9) . . ?
F33 B3 F31 110.3(11) . . ?
F33 B3 F32 108.7(8) . . ?
F34 B3 F31 109.8(7) . . ?
F34 B3 F32 106.6(11) . . ?
F34 B3 F33 110.2(9) . . ?
F41 B4 F42 108.2(13) . . ?
F41 B4 F44 98.8(13) . . ?
F42 B4 F44 98.9(11) . . ?
F43 B4 F41 136.0(17) . . ?
F43 B4 F42 106.6(14) . . ?
F43 B4 F44 101.6(11) . . ?
F46 B4 F45 92.1(12) . . ?
F47 B4 F45 101.9(14) . . ?
F47 B4 F46 127.6(17) . . ?
F47 B4 F48 116.8(17) . . ?
F48 B4 F45 91.1(11) . . ?
F48 B4 F46 113.0(16) . . ?
N101 C101 C102 179.5(9) . . ?
C101 C102 H10A 109.5 . . ?
C101 C102 H10B 109.5 . . ?
C101 C102 H10C 109.5 . . ?
H10A C102 H10B 109.5 . . ?
H10A C102 H10C 109.5 . . ?
H10B C102 H10C 109.5 . . ?
N201 C201 C202 179.3(9) . . ?
C201 C202 H20D 109.5 . . ?
C201 C202 H20E 109.5 . . ?
C201 C202 H20F 109.5 . . ?
H20D C202 H20E 109.5 . . ?
H20D C202 H20F 109.5 . . ?
H20E C202 H20F 109.5 . . ?
N301 C301 C302 178.5(9) . . ?
C301 C302 H30A 109.5 . . ?
C301 C302 H30B 109.5 . . ?
C301 C302 H30C 109.5 . . ?
H30A C302 H30B 109.5 . . ?
H30A C302 H30C 109.5 . . ?
H30B C302 H30C 109.5 . . ?
N401 C401 C402 177.8(12) . . ?
C401 C402 H40A 109.5 . . ?
C401 C402 H40B 109.5 . . ?
C401 C402 H40C 109.5 . . ?
H40A C402 H40B 109.5 . . ?
H40A C402 H40C 109.5 . . ?
H40B C402 H40C 109.5 . . ?
N501 C501 C502 175.6(16) . . ?
C501 C502 H50A 109.5 . . ?
C501 C502 H50B 109.5 . . ?
C501 C502 H50C 109.5 . . ?
H50A C502 H50B 109.5 . . ?
H50A C502 H50C 109.5 . . ?
H50B C502 H50C 109.5 . . ?
N601 C601 C602 177.4(12) . . ?
C601 C602 H60A 109.5 . . ?
C601 C602 H60B 109.5 . . ?
C601 C602 H60C 109.5 . . ?
H60A C602 H60B 109.5 . . ?
H60A C602 H60C 109.5 . . ?
H60B C602 H60C 109.5 . . ?

loop_
_geom_bond_atom_site_label_1
_geom_bond_atom_site_label_2
_geom_bond_distance
_geom_bond_site_symmetry_2
_geom_bond_publ_flag
Fe1 N1 2.005(4) . ?
Fe1 N2 1.942(5) . ?
Fe1 N9 1.983(5) . ?
Fe1 N10 1.949(5) . ?
Fe1 N17 2.011(4) . ?
Fe1 N18 1.951(4) . ?
Fe2 N6 1.954(4) . ?
Fe2 N8 1.986(5) . ?
Fe2 N14 1.933(4) . ?
Fe2 N16 1.990(5) . ?
Fe2 N22 1.934(5) . ?
Fe2 N24 1.987(5) . ?
O1 C1 1.355(8) . ?
O1 C2 1.373(8) . ?
O2 C26 1.377(8) . ?
O2 C27 1.351(8) . ?
O3 C28 1.333(7) . ?
O3 C29 1.379(6) . ?
O4 C50 1.371(8) . ?
O4 C51 1.360(8) . ?
O5 C52 1.340(7) . ?
O5 C53 1.368(7) . ?
O6 C74 1.346(8) . ?
O6 C75 1.378(7) . ?
N1 C1 1.294(7) . ?
N1 C3 1.409(7) . ?
N2 N3 1.364(6) . ?
N2 C4 1.345(7) . ?
N3 C9 1.318(7) . ?
N4 C4 1.340(7) . ?
N4 C5 1.471(7) . ?
N4 C9 1.374(6) . ?
N5 N6 1.363(6) . ?
N5 C16 1.329(7) . ?
N6 C24 1.326(7) . ?
N7 C16 1.374(7) . ?
N7 C17 1.469(7) . ?
N7 C24 1.350(7) . ?
N8 C25 1.405(8) . ?
N8 C27 1.292(7) . ?
N9 C28 1.289(7) . ?
N9 C30 1.403(7) . ?
N10 N11 1.365(6) . ?
N10 C31 1.308(7) . ?
N11 C36 1.336(7) . ?
N12 C31 1.353(6) . ?
N12 C32 1.466(7) . ?
N12 C36 1.371(7) . ?
N13 N14 1.367(6) . ?
N13 C43 1.304(7) . ?
N14 C48 1.318(7) . ?
N15 C43 1.371(7) . ?
N15 C44 1.461(8) . ?
N15 C48 1.356(7) . ?
N16 C49 1.399(7) . ?
N16 C51 1.293(7) . ?
N17 C52 1.286(7) . ?
N17 C54 1.398(7) . ?
N18 N19 1.363(6) . ?
N18 C55 1.313(6) . ?
N19 C60 1.325(7) . ?
N20 C55 1.351(6) . ?
N20 C56 1.479(7) . ?
N20 C60 1.372(7) . ?
N21 N22 1.373(6) . ?
N21 C67 1.320(8) . ?
N22 C72 1.313(7) . ?
N23 C67 1.371(7) . ?
N23 C68 1.477(8) . ?
N23 C72 1.344(7) . ?
N24 C73 1.408(8) . ?
N24 C74 1.287(7) . ?
C1 H1 0.9500 . ?
C2 H2 0.9500 . ?
C2 C3 1.332(8) . ?
C3 C4 1.448(8) . ?
C5 H5A 0.9900 . ?
C5 H5B 0.9900 . ?
C5 C6 1.528(8) . ?
C6 H6 1.0000 . ?
C6 C7 1.508(8) . ?
C6 C8 1.505(8) . ?
C7 H7A 0.9800 . ?
C7 H7B 0.9800 . ?
C7 H7C 0.9800 . ?
C8 H8A 0.9800 . ?
C8 H8B 0.9800 . ?
C8 H8C 0.9800 . ?
C9 C10 1.468(8) . ?
C10 C11 1.387(8) . ?
C10 C15 1.395(7) . ?
C11 H11 0.9500 . ?
C11 C12 1.382(8) . ?
C12 H12 0.9500 . ?
C12 C13 1.385(8) . ?
C13 H13 0.9500 . ?
C13 C14 1.402(8) . ?
C14 C15 1.390(8) . ?
C14 C16 1.471(7) . ?
C15 H15 0.9500 . ?
C17 H17A 0.9900 . ?
C17 H17B 0.9900 . ?
C17 H17C 0.9900 . ?
C17 H17D 0.9900 . ?
C17 C18 1.503(14) . ?
C17 C21 1.60(2) . ?
C18 H18 1.0000 . ?
C18 C19 1.484(19) . ?
C18 C20 1.58(2) . ?
C19 H19A 0.9800 . ?
C19 H19B 0.9800 . ?
C19 H19C 0.9800 . ?
C20 H20A 0.9800 . ?
C20 H20B 0.9800 . ?
C20 H20C 0.9800 . ?
C21 H21 1.0000 . ?
C21 C22 1.38(3) . ?
C21 C23 1.53(2) . ?
C22 H22A 0.9800 . ?
C22 H22B 0.9800 . ?
C22 H22C 0.9800 . ?
C23 H23A 0.9800 . ?
C23 H23B 0.9800 . ?
C23 H23C 0.9800 . ?
C24 C25 1.447(8) . ?
C25 C26 1.331(8) . ?
C26 H26 0.9500 . ?
C27 H27 0.9500 . ?
C28 H28 0.9500 . ?
C29 H29 0.9500 . ?
C29 C30 1.347(8) . ?
C30 C31 1.445(7) . ?
C32 H32A 0.9900 . ?
C32 H32B 0.9900 . ?
C32 C33 1.562(10) . ?
C33 H33 1.0000 . ?
C33 C34 1.423(12) . ?
C33 C35 1.568(11) . ?
C34 H34A 0.9800 . ?
C34 H34B 0.9800 . ?
C34 H34C 0.9800 . ?
C35 H35A 0.9800 . ?
C35 H35B 0.9800 . ?
C35 H35C 0.9800 . ?
C36 C37 1.474(7) . ?
C37 C38 1.393(7) . ?
C37 C42 1.394(8) . ?
C38 H38 0.9500 . ?
C38 C39 1.375(8) . ?
C39 H39 0.9500 . ?
C39 C40 1.390(8) . ?
C40 H40 0.9500 . ?
C40 C41 1.398(8) . ?
C41 C42 1.390(7) . ?
C41 C43 1.475(8) . ?
C42 H42 0.9500 . ?
C44 H44A 0.9900 . ?
C44 H44B 0.9900 . ?
C44 C45 1.539(11) . ?
C45 H45 1.0000 . ?
C45 C46 1.524(10) . ?
C45 C47 1.528(12) . ?
C46 H46A 0.9800 . ?
C46 H46B 0.9800 . ?
C46 H46C 0.9800 . ?
C47 H47A 0.9800 . ?
C47 H47B 0.9800 . ?
C47 H47C 0.9800 . ?
C48 C49 1.445(8) . ?
C49 C50 1.350(9) . ?
C50 H50 0.9500 . ?
C51 H51 0.9500 . ?
C52 H52 0.9500 . ?
C53 H53 0.9500 . ?
C53 C54 1.336(8) . ?
C54 C55 1.448(7) . ?
C56 H56A 0.9900 . ?
C56 H56B 0.9900 . ?
C56 C57 1.500(9) . ?
C57 H57 1.0000 . ?
C57 C58 1.395(12) . ?
C57 C59 1.508(9) . ?
C58 H58A 0.9800 . ?
C58 H58B 0.9800 . ?
C58 H58C 0.9800 . ?
C59 H59A 0.9800 . ?
C59 H59B 0.9800 . ?
C59 H59C 0.9800 . ?
C60 C61 1.471(7) . ?
C61 C62 1.387(8) . ?
C61 C66 1.396(8) . ?
C62 H62 0.9500 . ?
C62 C63 1.385(9) . ?
C63 H63 0.9500 . ?
C63 C64 1.376(8) . ?
C64 H64 0.9500 . ?
C64 C65 1.393(8) . ?
C65 C66 1.398(7) . ?
C65 C67 1.463(8) . ?
C66 H66 0.9500 . ?
C68 H68A 0.9900 . ?
C68 H68B 0.9900 . ?
C68 C69 1.546(11) . ?
C69 H69 1.0000 . ?
C69 C70 1.497(12) . ?
C69 C71 1.551(12) . ?
C70 H70A 0.9800 . ?
C70 H70B 0.9800 . ?
C70 H70C 0.9800 . ?
C71 H71A 0.9800 . ?
C71 H71B 0.9800 . ?
C71 H71C 0.9800 . ?
C72 C73 1.451(7) . ?
C73 C75 1.343(8) . ?
C74 H74 0.9500 . ?
C75 H75 0.9500 . ?
F11 B1 1.377(8) . ?
F12 B1 1.379(8) . ?
F13 B1 1.386(7) . ?
F14 B1 1.395(8) . ?
F21 B2 1.339(11) . ?
F22 B2 1.354(8) . ?
F23 B2 1.323(11) . ?
F24 B2 1.389(9) . ?
F31 B3 1.372(11) . ?
F32 B3 1.407(13) . ?
F33 B3 1.340(15) . ?
F34 B3 1.338(10) . ?
F41 B4 1.32(2) . ?
F42 B4 1.426(19) . ?
F43 B4 1.301(17) . ?
F44 B4 1.571(17) . ?
F45 B4 1.679(17) . ?
F46 B4 1.305(19) . ?
F47 B4 1.23(2) . ?
F48 B4 1.280(19) . ?
N101 C101 1.123(9) . ?
C101 C102 1.459(10) . ?
C102 H10A 0.9800 . ?
C102 H10B 0.9800 . ?
C102 H10C 0.9800 . ?
N201 C201 1.126(9) . ?
C201 C202 1.469(11) . ?
C202 H20D 0.9800 . ?
C202 H20E 0.9800 . ?
C202 H20F 0.9800 . ?
N301 C301 1.108(9) . ?
C301 C302 1.452(12) . ?
C302 H30A 0.9800 . ?
C302 H30B 0.9800 . ?
C302 H30C 0.9800 . ?
N401 C401 1.131(11) . ?
C401 C402 1.430(14) . ?
C402 H40A 0.9800 . ?
C402 H40B 0.9800 . ?
C402 H40C 0.9800 . ?
N501 C501 1.134(15) . ?
C501 C502 1.504(17) . ?
C502 H50A 0.9800 . ?
C502 H50B 0.9800 . ?
C502 H50C 0.9800 . ?
N601 C601 1.122(12) . ?
C601 C602 1.393(15) . ?
C602 H60A 0.9800 . ?
C602 H60B 0.9800 . ?
C602 H60C 0.9800 . ?

loop_
_platon_squeeze_void_nr
_platon_squeeze_void_average_x
_platon_squeeze_void_average_y
_platon_squeeze_void_average_z
_platon_squeeze_void_volume
_platon_squeeze_void_count_electrons
_platon_squeeze_void_content
1 0.000 0.500 0.000 173 44 ' '
2 0.159 1.000 0.341 620 135 ' '
3 0.125 0.729 0.777 9 0 ' '
4 0.875 0.271 0.223 9 0 ' '
